data_7026623
loop_
_publ_author_name
'Knope, Karah E.'
'Cahill, Christopher L.'

_publ_section_title
;
 Homometallic UO2(2+) diphosphonates assembled under ambient and
 hydrothermal conditions.
;
_journal_issue 35
_journal_name_full 'Dalton transactions (Cambridge, England : 2003)'
_journal_page_first 8319
_journal_page_last 8324
_journal_paper_doi 10.1039/c0dt00538j
_journal_volume 39
_journal_year 2010
_chemical_formula_moiety 'C H5 O9 P2 U, 3(H2O), NH4'
_chemical_formula_sum 'C H15 N O12 P2 U'
_chemical_formula_weight 533.11
_chemical_name_systematic
;
?
;
_space_group_IT_number 14
_symmetry_cell_setting monoclinic
_symmetry_space_group_name_Hall '-P 2yn'
_symmetry_space_group_name_H-M 'P 1 21/n 1'
_atom_sites_solution_hydrogens geom
_atom_sites_solution_primary direct
_atom_sites_solution_secondary difmap
_audit_creation_method SHELXL-97
_cell_angle_alpha 90.00
_cell_angle_beta 102.9310(10)
_cell_angle_gamma 90.00
_cell_formula_units_Z 4
_cell_length_a 7.1984(5)
_cell_length_b 13.4771(9)
_cell_length_c 13.3650(9)
_cell_measurement_reflns_used 9904
_cell_measurement_temperature 100(2)
_cell_measurement_theta_max 30.38
_cell_measurement_theta_min 2.17
_cell_volume 1263.71(15)
_computing_cell_refinement 'APEX2 v2008.3-0 Software Suite (Bruker AXS)'
_computing_data_collection 'SMART v5.05 (Bruker AXS)'
_computing_data_reduction 'APEX2 v2008.3-0 Software Suite (Bruker AXS)'
_computing_molecular_graphics 'SHELX-97 (Sheldrick, 2008)'
_computing_publication_material 'WINGX (Farrugia, 1998)'
_computing_structure_refinement 'SHELXL-97 (Sheldrick, 2008)'
_computing_structure_solution 'SHELXS-97 (Sheldrick, 2008 )'
_diffrn_ambient_temperature 100(2)
_diffrn_measured_fraction_theta_full 0.996
_diffrn_measured_fraction_theta_max 0.940
_diffrn_measurement_device_type 'Bruker Apex II CCD'
_diffrn_measurement_method 'omega and phi scans'
_diffrn_radiation_monochromator graphite
_diffrn_radiation_source 'fine-focus sealed tube'
_diffrn_radiation_type MoK\a
_diffrn_radiation_wavelength 0.71073
_diffrn_reflns_av_R_equivalents 0.0310
_diffrn_reflns_av_sigmaI/netI 0.0204
_diffrn_reflns_limit_h_max 10
_diffrn_reflns_limit_h_min -10
_diffrn_reflns_limit_k_max 18
_diffrn_reflns_limit_k_min -19
_diffrn_reflns_limit_l_max 18
_diffrn_reflns_limit_l_min -18
_diffrn_reflns_number 24630
_diffrn_reflns_theta_full 25.00
_diffrn_reflns_theta_max 30.38
_diffrn_reflns_theta_min 2.17
_exptl_absorpt_coefficient_mu 13.152
_exptl_absorpt_correction_T_max 0.591
_exptl_absorpt_correction_T_min 0.403
_exptl_absorpt_correction_type empirical
_exptl_absorpt_process_details SADABS
_exptl_crystal_colour yellow
_exptl_crystal_density_diffrn 2.802
_exptl_crystal_density_method 'not measured'
_exptl_crystal_description block
_exptl_crystal_F_000 984
_exptl_crystal_size_max 0.08
_exptl_crystal_size_mid 0.06
_exptl_crystal_size_min 0.04
_refine_diff_density_max 2.030
_refine_diff_density_min -1.186
_refine_diff_density_rms 0.166
_refine_ls_extinction_method none
_refine_ls_goodness_of_fit_ref 1.070
_refine_ls_hydrogen_treatment constr
_refine_ls_matrix_type full
_refine_ls_number_parameters 174
_refine_ls_number_reflns 3585
_refine_ls_number_restraints 0
_refine_ls_restrained_S_all 1.070
_refine_ls_R_factor_all 0.0228
_refine_ls_R_factor_gt 0.0193
_refine_ls_shift/su_max 0.003
_refine_ls_shift/su_mean 0.000
_refine_ls_structure_factor_coef Fsqd
_refine_ls_weighting_details 'calc w=1/[\s^2^(Fo^2^)+(0.0149P)^2^+5.7509P] where P=(Fo^2^+2Fc^2^)/3'
_refine_ls_weighting_scheme calc
_refine_ls_wR_factor_gt 0.0431
_refine_ls_wR_factor_ref 0.0443
_reflns_number_gt 3274
_reflns_number_total 3585
_reflns_threshold_expression >2sigma(I)
_cod_data_source_file c0dt00538j.txt
_cod_data_source_block CH15NO12P2U
_cod_original_cell_volume 1263.70(15)
_cod_original_sg_symbol_H-M 'P 21/n'
_cod_database_code 7026623

loop_
_symmetry_equiv_pos_as_xyz
'x, y, z'
'-x+1/2, y+1/2, -z+1/2'
'-x, -y, -z'
'x-1/2, -y-1/2, z-1/2'

loop_
_atom_site_label
_atom_site_type_symbol
_atom_site_fract_x
_atom_site_fract_y
_atom_site_fract_z
_atom_site_U_iso_or_equiv
_atom_site_adp_type
_atom_site_occupancy
_atom_site_symmetry_multiplicity
_atom_site_calc_flag
_atom_site_refinement_flags
_atom_site_disorder_assembly
_atom_site_disorder_group
U1 U 0.162142(16) 0.689993(8) 0.538024(8) 0.00531(4) Uani 1 1 d . . .
P1 P 0.30334(12) 0.72657(6) 0.81667(6) 0.00592(14) Uani 1 1 d . . .
O1 O -0.0514(3) 0.68040(18) 0.58288(19) 0.0116(5) Uani 1 1 d . . .
O2 O 0.3754(4) 0.69975(19) 0.4925(2) 0.0134(5) Uani 1 1 d . . .
O3 O 0.1647(5) 0.87212(19) 0.5660(2) 0.0236(6) Uani 1 1 d . . .
O4 O 0.3298(3) 0.72669(17) 0.70690(17) 0.0090(4) Uani 1 1 d . . .
O5 O 0.2637(3) 0.53317(17) 0.60713(18) 0.0094(4) Uani 1 1 d . . .
O6 O 0.0349(3) 0.57335(17) 0.40967(17) 0.0082(4) Uani 1 1 d . . .
O7 O -0.0045(3) 0.77981(17) 0.39268(17) 0.0077(4) Uani 1 1 d . . .
O8 O 0.3446(4) 0.97519(17) 0.73477(18) 0.0106(5) Uani 1 1 d . . .
O9 O 0.1687(3) 0.64342(17) 0.83562(19) 0.0106(5) Uani 1 1 d . . .
C1 C 0.1900(5) 0.8408(2) 0.8417(3) 0.0090(6) Uani 1 1 d . . .
H1A H 0.0754 0.8499 0.7883 0.011 Uiso 1 1 calc R . .
H1B H 0.1514 0.8341 0.9064 0.011 Uiso 1 1 calc R . .
N1 N 0.7745(10) 0.9194(5) 0.5429(4) 0.079(2) Uani 1 1 d . . .
OW1 O 0.6648(5) 0.5355(3) 0.6503(3) 0.0356(8) Uani 1 1 d . . .
OW2 O 0.7112(6) 0.7781(4) 0.6900(4) 0.0272(13) Uani 0.677(9) 1 d P A 1
OW3 O 0.7895(7) 0.5929(4) 0.8555(4) 0.0255(14) Uani 0.605(8) 1 d P B 1
OW4 O 0.7613(12) 0.6972(7) 0.7605(7) 0.035(3) Uani 0.395(8) 1 d P B 2
OW5 O 0.6970(15) 0.8978(9) 0.6979(9) 0.037(3) Uani 0.323(9) 1 d P A 2
P2 P 0.33572(12) 0.95015(6) 0.84732(6) 0.00692(15) Uani 1 1 d . . .

loop_
_atom_site_aniso_label
_atom_site_aniso_U_11
_atom_site_aniso_U_22
_atom_site_aniso_U_33
_atom_site_aniso_U_23
_atom_site_aniso_U_13
_atom_site_aniso_U_12
U1 0.00660(6) 0.00465(6) 0.00394(6) 0.00041(4) -0.00039(4) -0.00034(4)
P1 0.0073(4) 0.0044(3) 0.0052(4) -0.0005(3) -0.0004(3) -0.0002(3)
O1 0.0102(11) 0.0144(12) 0.0112(12) 0.0016(9) 0.0042(9) 0.0026(9)
O2 0.0108(11) 0.0152(12) 0.0145(12) 0.0036(10) 0.0037(10) -0.0017(9)
O3 0.0471(19) 0.0079(12) 0.0100(12) -0.0012(10) -0.0056(12) 0.0000(12)
O4 0.0125(11) 0.0095(11) 0.0041(10) -0.0001(8) -0.0001(9) -0.0014(9)
O5 0.0096(11) 0.0075(10) 0.0095(11) 0.0011(8) -0.0017(9) 0.0002(8)
O6 0.0089(10) 0.0063(10) 0.0075(10) -0.0016(8) -0.0019(8) 0.0005(8)
O7 0.0101(11) 0.0064(10) 0.0050(10) 0.0009(8) -0.0018(8) -0.0017(8)
O8 0.0190(12) 0.0056(10) 0.0056(11) -0.0001(8) -0.0003(9) 0.0004(9)
O9 0.0140(12) 0.0053(10) 0.0143(12) -0.0020(9) 0.0070(10) -0.0026(9)
C1 0.0092(14) 0.0066(13) 0.0105(15) -0.0017(11) 0.0010(12) 0.0004(11)
N1 0.100(5) 0.086(4) 0.032(3) -0.034(3) -0.029(3) 0.062(4)
OW1 0.0191(15) 0.048(2) 0.042(2) -0.0097(16) 0.0114(14) 0.0052(14)
OW2 0.021(2) 0.036(3) 0.025(3) 0.001(2) 0.0076(19) -0.0006(19)
OW3 0.019(2) 0.024(3) 0.033(3) -0.004(2) 0.005(2) 0.0006(19)
OW4 0.022(4) 0.046(6) 0.038(5) -0.012(4) 0.007(4) -0.005(4)
OW5 0.024(5) 0.046(7) 0.039(6) 0.007(5) 0.002(5) -0.002(5)
P2 0.0094(4) 0.0040(3) 0.0058(4) -0.0006(3) -0.0017(3) 0.0000(3)

loop_
_atom_type_symbol
_atom_type_description
_atom_type_scat_dispersion_real
_atom_type_scat_dispersion_imag
_atom_type_scat_source
C C 0.0033 0.0016 'International Tables Vol C Tables 4.2.6.8 and 6.1.1.4'
H H 0.0000 0.0000 'International Tables Vol C Tables 4.2.6.8 and 6.1.1.4'
O O 0.0106 0.0060 'International Tables Vol C Tables 4.2.6.8 and 6.1.1.4'
P P 0.1023 0.0942 'International Tables Vol C Tables 4.2.6.8 and 6.1.1.4'
U U -9.6767 9.6646 'International Tables Vol C Tables 4.2.6.8 and 6.1.1.4'
N N 0.0061 0.0033 'International Tables Vol C Tables 4.2.6.8 and 6.1.1.4'

loop_
_geom_angle_atom_site_label_1
_geom_angle_atom_site_label_2
_geom_angle_atom_site_label_3
_geom_angle
_geom_angle_site_symmetry_1
_geom_angle_site_symmetry_3
O1 U1 O2 179.74(12) . .
O1 U1 O6 88.41(10) . .
O2 U1 O6 91.45(10) . .
O1 U1 O5 91.05(10) . .
O2 U1 O5 89.12(10) . .
O6 U1 O5 73.91(8) . .
O1 U1 O4 89.33(10) . .
O2 U1 O4 90.90(10) . .
O6 U1 O4 150.23(8) . .
O5 U1 O4 76.46(8) . .
O1 U1 O7 89.78(10) . .
O2 U1 O7 89.97(10) . .
O6 U1 O7 72.63(8) . .
O5 U1 O7 146.49(8) . .
O4 U1 O7 137.05(8) . .
O1 U1 O3 89.93(11) . .
O2 U1 O3 90.04(11) . .
O6 U1 O3 139.30(8) . .
O5 U1 O3 146.79(8) . .
O4 U1 O3 70.35(8) . .
O7 U1 O3 66.71(8) . .
O4 P1 O7 110.62(14) . 4_676
O4 P1 O9 112.26(14) . .
O7 P1 O9 111.12(14) 4_676 .
O4 P1 C1 109.65(15) . .
O7 P1 C1 107.74(14) 4_676 .
O9 P1 C1 105.21(14) . .
P1 O4 U1 140.74(14) . .
P2 O5 U1 133.00(14) 2_546 .
P2 O6 U1 134.66(13) 4_575 .
P1 O7 U1 137.19(13) 4_575 .
P2 C1 P1 114.95(18) . .
P2 C1 H1A 108.5 . .
P1 C1 H1A 108.5 . .
P2 C1 H1B 108.5 . .
P1 C1 H1B 108.5 . .
H1A C1 H1B 107.5 . .
O6 P2 O5 113.73(13) 4_676 2_556
O6 P2 O8 109.70(14) 4_676 .
O5 P2 O8 110.53(13) 2_556 .
O6 P2 C1 108.73(14) 4_676 .
O5 P2 C1 107.24(14) 2_556 .
O8 P2 C1 106.63(15) . .

loop_
_geom_bond_atom_site_label_1
_geom_bond_atom_site_label_2
_geom_bond_distance
_geom_bond_site_symmetry_2
U1 O1 1.775(2) .
U1 O2 1.778(2) .
U1 O6 2.356(2) .
U1 O5 2.356(2) .
U1 O4 2.361(2) .
U1 O7 2.374(2) .
U1 O3 2.482(3) .
P1 O4 1.521(2) .
P1 O7 1.524(2) 4_676
P1 O9 1.539(2) .
P1 C1 1.808(3) .
O5 P2 1.526(2) 2_546
O6 P2 1.522(2) 4_575
O7 P1 1.524(2) 4_575
O8 P2 1.557(2) .
C1 P2 1.801(3) .
C1 H1A 0.9700 .
C1 H1B 0.9700 .
P2 O6 1.522(2) 4_676
P2 O5 1.526(2) 2_556
